data_4513050
loop_
_publ_author_name
'Medishetty, Raghavender'
'Bai, Zhaozhi'
'Yang, Hui'
'Wong, Ming Wah'
'Vittal, Jagadese J.'

_publ_section_title
;
 Influence of Fluorine Substitution on the Unusual Solid-State [2 + 2]
 Photo-Cycloaddition Reaction between an Olefin and an Aromatic Ring
;
_journal_issue 8
_journal_name_full 'Crystal Growth &amp; Design'
_journal_page_first 4055
_journal_paper_doi 10.1021/acs.cgd.5b00664
_journal_volume 15
_journal_year 2015
_chemical_formula_sum 'C58 H50 N2 O8 Zn2'
_chemical_formula_weight 1033.74
_space_group_crystal_system monoclinic
_space_group_IT_number 14
_space_group_name_Hall '-P 2ybc'
_space_group_name_H-M_alt 'P 1 21/c 1'
_symmetry_space_group_name_Hall '-P 2ybc'
_symmetry_space_group_name_H-M 'P 1 21/c 1'
_atom_sites_solution_hydrogens geom
_audit_creation_method SHELXL-2014/6
_cell_angle_alpha 90
_cell_angle_beta 102.559(7)
_cell_angle_gamma 90
_cell_formula_units_Z 4
_cell_length_a 25.435(7)
_cell_length_b 12.468(4)
_cell_length_c 16.225(5)
_cell_measurement_reflns_used 996
_cell_measurement_temperature 223(2)
_cell_measurement_theta_max 25.40
_cell_measurement_theta_min 2.47
_cell_volume 5022(3)
_computing_cell_refinement 'Bruker SAINT'
_computing_data_collection 'Bruker APEX2'
_computing_data_reduction 'Bruker SAINT'
_computing_molecular_graphics 'Bruker SHELXTL'
_computing_publication_material 'Bruker SHELXTL'
_computing_structure_refinement 'SHELXL-2014/6 (Sheldrick, 2014)'
_computing_structure_solution 'SHELXS-97 (Sheldrick 2008)'
_diffrn_ambient_temperature 223(2)
_diffrn_measured_fraction_theta_full 1.000
_diffrn_measured_fraction_theta_max 0.999
_diffrn_measurement_device_type 'Bruker APEX-II CCD'
_diffrn_measurement_method '\f and \w scans'
_diffrn_radiation_type MoK\a
_diffrn_radiation_wavelength 0.71073
_diffrn_reflns_av_R_equivalents 0.0347
_diffrn_reflns_av_unetI/netI 0.0391
_diffrn_reflns_laue_measured_fraction_full 1.000
_diffrn_reflns_laue_measured_fraction_max 0.999
_diffrn_reflns_limit_h_max 33
_diffrn_reflns_limit_h_min -29
_diffrn_reflns_limit_k_max 15
_diffrn_reflns_limit_k_min -16
_diffrn_reflns_limit_l_max 14
_diffrn_reflns_limit_l_min -21
_diffrn_reflns_number 35053
_diffrn_reflns_point_group_measured_fraction_full 1.000
_diffrn_reflns_point_group_measured_fraction_max 0.999
_diffrn_reflns_theta_full 25.242
_diffrn_reflns_theta_max 27.500
_diffrn_reflns_theta_min 1.640
_exptl_absorpt_coefficient_mu 1.013
_exptl_absorpt_correction_T_max 0.7456
_exptl_absorpt_correction_T_min 0.6701
_exptl_absorpt_correction_type multi-scan
_exptl_absorpt_process_details 'SADABS Sheldrick, (2011)'
_exptl_crystal_colour Colourless
_exptl_crystal_density_diffrn 1.367
_exptl_crystal_density_meas ?
_exptl_crystal_density_method 'Not Measured'
_exptl_crystal_description Block
_exptl_crystal_F_000 2144
_exptl_crystal_size_max 0.600
_exptl_crystal_size_mid 0.500
_exptl_crystal_size_min 0.300
_refine_diff_density_max 0.676
_refine_diff_density_min -0.415
_refine_diff_density_rms 0.079
_refine_ls_extinction_method none
_refine_ls_goodness_of_fit_ref 1.051
_refine_ls_hydrogen_treatment constr
_refine_ls_matrix_type full
_refine_ls_number_parameters 687
_refine_ls_number_reflns 11522
_refine_ls_number_restraints 76
_refine_ls_restrained_S_all 1.049
_refine_ls_R_factor_all 0.0592
_refine_ls_R_factor_gt 0.0444
_refine_ls_shift/su_max 0.002
_refine_ls_shift/su_mean 0.000
_refine_ls_structure_factor_coef Fsqd
_refine_ls_weighting_details 'w=1/[\s^2^(Fo^2^)+(0.0661P)^2^+0.3967P] where P=(Fo^2^+2Fc^2^)/3'
_refine_ls_weighting_scheme calc
_refine_ls_wR_factor_gt 0.1110
_refine_ls_wR_factor_ref 0.1177
_reflns_Friedel_coverage 0.000
_reflns_number_gt 8983
_reflns_number_total 11522
_reflns_threshold_expression 'I > 2\s(I)'
_cod_data_source_file cg5b00664_si_002.cif
_cod_data_source_block e200nc
_cod_depositor_comments
;
The following automatic conversions were performed:

'_exptl_absorpt_correction_type' value 'Multi-scan' changed to
'multi-scan' according to
/usr/data/users/saulius/crontab/automatic-downloads/rss-feeds/ACS/lib/dictionaries/cif_core.dic
dictionary named 'cif_core.dic' version 2.4.2 from 2011-04-26.

'_exptl_crystal_density_meas' value 'Not Measured' was changed to '?'
- the value is perceived as not measured.

Automatic conversion script
Id: cif_fix_values 3271 2015-04-21 07:52:19Z andrius 

 Adding full bibliography for 4513046--4513050.cif.
;
_cod_original_cell_volume 5022(2)
_cod_database_code 4513050
_shelx_space_group_comment
; 
The symmetry employed for this shelxl refinement is uniquely defined 
by the following loop, which should always be used as a source of 
symmetry information in preference to the above space-group names. 
They are only intended as comments. 
;
_shelx_estimated_absorpt_t_min 0.582
_shelx_estimated_absorpt_t_max 0.751
_shelxl_version_number 2014/6

loop_
_space_group_symop_operation_xyz
'x, y, z'
'-x, y+1/2, -z+1/2'
'-x, -y, -z'
'x, -y-1/2, z-1/2'

loop_
_atom_site_label
_atom_site_type_symbol
_atom_site_fract_x
_atom_site_fract_y
_atom_site_fract_z
_atom_site_U_iso_or_equiv
_atom_site_adp_type
_atom_site_occupancy
_atom_site_site_symmetry_order
_atom_site_calc_flag
_atom_site_refinement_flags_posn
_atom_site_refinement_flags_adp
_atom_site_refinement_flags_occupancy
_atom_site_disorder_assembly
_atom_site_disorder_group
Zn1 Zn 0.80587(2) 0.78439(2) 0.62692(2) 0.03432(8) Uani 1 1 d . . . . .
Zn2 Zn 0.72300(2) 0.74184(2) 0.43662(2) 0.04004(9) Uani 1 1 d . . . . .
O1 O 0.74135(6) 0.86838(12) 0.63656(10) 0.0406(4) Uani 1 1 d . . . . .
O2 O 0.68893(6) 0.82441(14) 0.51234(10) 0.0469(4) Uani 1 1 d . . . . .
O3 O 0.84058(7) 0.86458(15) 0.55135(10) 0.0525(4) Uani 1 1 d . . . . .
O4 O 0.78672(7) 0.83046(14) 0.42700(11) 0.0505(4) Uani 1 1 d . . . . .
O5 O 0.77555(6) 0.64072(13) 0.61080(11) 0.0497(4) Uani 1 1 d . . . . .
O6 O 0.85948(6) 0.61358(13) 0.60212(10) 0.0468(4) Uani 1 1 d . . . . .
O7 O 0.66642(7) 0.58444(13) 0.44309(11) 0.0499(4) Uani 1 1 d . . . . .
O8 O 0.74619(6) 0.59558(12) 0.41318(9) 0.0400(3) Uani 1 1 d . . . . .
N1 N 0.8545(2) 0.8099(6) 0.7400(3) 0.0347(9) Uani 0.874(8) 1 d D . P A 1
C1 C 0.9074(2) 0.7872(6) 0.7561(3) 0.0454(10) Uani 0.874(8) 1 d D . P A 1
H1 H 0.9222 0.7604 0.7119 0.054 Uiso 0.874(8) 1 calc R U P A 1
C2 C 0.94068(15) 0.8012(4) 0.8336(2) 0.0462(9) Uani 0.874(8) 1 d D . P A 1
H2 H 0.9776 0.7859 0.8416 0.055 Uiso 0.874(8) 1 calc R U P A 1
C3 C 0.91964(16) 0.8384(3) 0.90113(19) 0.0396(8) Uani 0.874(8) 1 d D . P A 1
C4 C 0.86517(16) 0.8616(3) 0.8843(2) 0.0418(8) Uani 0.874(8) 1 d D . P A 1
H4 H 0.8492 0.8874 0.9275 0.050 Uiso 0.874(8) 1 calc R U P A 1
C5 C 0.83433(16) 0.8471(5) 0.8043(3) 0.0386(8) Uani 0.874(8) 1 d D . P A 1
H5 H 0.7975 0.8639 0.7943 0.046 Uiso 0.874(8) 1 calc R U P A 1
C6 C 0.95158(14) 0.8558(2) 0.98730(18) 0.0465(9) Uani 0.874(8) 1 d . . P A 1
H6 H 0.9319 0.8655 1.0295 0.056 Uiso 0.874(8) 1 calc R U P A 1
C7 C 1.00413(13) 0.8594(2) 1.01215(19) 0.0464(9) Uani 0.874(8) 1 d . . P A 1
H7 H 1.0245 0.8490 0.9709 0.056 Uiso 0.874(8) 1 calc R U P A 1
C8 C 1.03383(18) 0.8782(2) 1.0989(2) 0.0439(8) Uani 0.874(8) 1 d D . P A 1
C9 C 1.08912(18) 0.8648(4) 1.1193(2) 0.0617(11) Uani 0.874(8) 1 d D . P A 1
H9 H 1.1075 0.8460 1.0770 0.074 Uiso 0.874(8) 1 calc R U P A 1
C10 C 1.11742(19) 0.8789(5) 1.2012(3) 0.0696(15) Uani 0.874(8) 1 d D . P A 1
H10 H 1.1550 0.8694 1.2140 0.084 Uiso 0.874(8) 1 calc R U P A 1
C11 C 1.0920(2) 0.9063(7) 1.2641(3) 0.062(2) Uani 0.874(8) 1 d D . P A 1
H11 H 1.1119 0.9166 1.3196 0.074 Uiso 0.874(8) 1 calc R U P A 1
C12 C 1.0373(2) 0.9187(4) 1.2452(3) 0.0643(14) Uani 0.874(8) 1 d D . P A 1
H12 H 1.0192 0.9359 1.2882 0.077 Uiso 0.874(8) 1 calc R U P A 1
C13 C 1.00844(16) 0.9062(3) 1.1630(3) 0.0521(9) Uani 0.874(8) 1 d D . P A 1
H13 H 0.9710 0.9168 1.1505 0.063 Uiso 0.874(8) 1 calc R U P A 1
N2 N 0.67432(7) 0.78713(14) 0.32287(12) 0.0396(4) Uani 1 1 d . . . . .
C14 C 0.69516(10) 0.81869(18) 0.25759(15) 0.0436(5) Uani 1 1 d . . . . .
H14 H 0.7327 0.8266 0.2665 0.052 Uiso 1 1 calc R U . . .
C15 C 0.66490(10) 0.83981(19) 0.17929(15) 0.0465(6) Uani 1 1 d . . . . .
H15 H 0.6817 0.8623 0.1361 0.056 Uiso 1 1 calc R U . . .
C16 C 0.60994(11) 0.8284(2) 0.16313(16) 0.0494(6) Uani 1 1 d . . . . .
C17 C 0.58780(10) 0.7960(2) 0.23122(18) 0.0577(7) Uani 1 1 d . . . . .
H17 H 0.5503 0.7873 0.2236 0.069 Uiso 1 1 calc R U . . .
C18 C 0.62055(10) 0.7771(2) 0.30849(17) 0.0497(6) Uani 1 1 d . . . . .
H18 H 0.6048 0.7563 0.3533 0.060 Uiso 1 1 calc R U . . .
C19 C 0.57976(11) 0.8493(2) 0.07593(19) 0.0598(7) Uani 1 1 d . . . . .
H19 H 0.6001 0.8671 0.0359 0.072 Uiso 1 1 calc R U . . .
C20 C 0.52836(12) 0.8454(2) 0.04982(19) 0.0610(7) Uani 1 1 d . . . . .
H20 H 0.5076 0.8269 0.0891 0.073 Uiso 1 1 calc R U . . .
C21 C 0.49940(11) 0.8683(2) -0.03865(17) 0.0533(6) Uani 1 1 d . . . . .
C22 C 0.52409(11) 0.9011(2) -0.10192(19) 0.0581(7) Uani 1 1 d . . . . .
H22 H 0.5615 0.9130 -0.0895 0.070 Uiso 1 1 calc R U . . .
C23 C 0.49500(13) 0.9169(3) -0.1832(2) 0.0685(8) Uani 1 1 d . . . . .
H23 H 0.5127 0.9383 -0.2256 0.082 Uiso 1 1 calc R U . . .
C24 C 0.44014(13) 0.9014(3) -0.2022(2) 0.0760(9) Uani 1 1 d . . . . .
H24 H 0.4201 0.9118 -0.2575 0.091 Uiso 1 1 calc R U . . .
C25 C 0.41523(12) 0.8707(3) -0.1394(2) 0.0811(10) Uani 1 1 d . . . . .
H25 H 0.3777 0.8614 -0.1515 0.097 Uiso 1 1 calc R U . . .
C26 C 0.44438(12) 0.8534(3) -0.0593(2) 0.0705(8) Uani 1 1 d . . . . .
H26 H 0.4265 0.8308 -0.0173 0.085 Uiso 1 1 calc R U . . .
C27 C 0.69801(8) 0.87203(16) 0.58198(13) 0.0342(5) Uani 1 1 d . . . . .
C28 C 0.65330(8) 0.93734(17) 0.60153(14) 0.0365(5) Uani 1 1 d . . . . .
C29 C 0.65301(11) 0.9712(2) 0.68132(16) 0.0563(7) Uani 1 1 d . . . . .
H29 H 0.6825 0.9557 0.7257 0.068 Uiso 1 1 calc R U . . .
C30 C 0.60981(12) 1.0280(3) 0.69769(19) 0.0682(8) Uani 1 1 d . . . . .
H30 H 0.6103 1.0483 0.7536 0.082 Uiso 1 1 calc R U . . .
C31 C 0.56708(11) 1.0553(2) 0.6369(2) 0.0605(7) Uani 1 1 d . . . . .
C32 C 0.56906(12) 1.0289(3) 0.5545(2) 0.0828(10) Uani 1 1 d . . . . .
H32 H 0.5416 1.0528 0.5097 0.099 Uiso 1 1 calc R U . . .
C33 C 0.61078(11) 0.9679(3) 0.53712(19) 0.0712(9) Uani 1 1 d . . . . .
H33 H 0.6102 0.9471 0.4813 0.085 Uiso 1 1 calc R U . . .
C34 C 0.51915(14) 1.1152(3) 0.6553(3) 0.0899(12) Uani 1 1 d . . . . .
H34A H 0.4906 1.0647 0.6583 0.135 Uiso 1 1 calc R U . . .
H34B H 0.5063 1.1668 0.6107 0.135 Uiso 1 1 calc R U . . .
H34C H 0.5298 1.1525 0.7088 0.135 Uiso 1 1 calc R U . . .
C35 C 0.82716(8) 0.87349(16) 0.47266(14) 0.0353(5) Uani 1 1 d . . . . .
C36 C 0.86245(8) 0.94080(16) 0.43150(13) 0.0344(4) Uani 1 1 d . . . . .
C37 C 0.90544(11) 0.9952(3) 0.47877(17) 0.0646(8) Uani 1 1 d . . . . .
H37 H 0.9126 0.9907 0.5380 0.078 Uiso 1 1 calc R U . . .
C38 C 0.93837(12) 1.0567(3) 0.4398(2) 0.0748(9) Uani 1 1 d . . . . .
H38 H 0.9677 1.0937 0.4731 0.090 Uiso 1 1 calc R U . . .
C39 C 0.92887(11) 1.06472(19) 0.35309(18) 0.0512(6) Uani 1 1 d . . . . .
C40 C 0.88699(12) 1.0103(3) 0.30807(17) 0.0689(8) Uani 1 1 d . . . . .
H40 H 0.8803 1.0134 0.2488 0.083 Uiso 1 1 calc R U . . .
C41 C 0.85340(11) 0.9500(2) 0.34559(16) 0.0599(7) Uani 1 1 d . . . . .
H41 H 0.8238 0.9146 0.3117 0.072 Uiso 1 1 calc R U . . .
C42 C 0.96433(15) 1.1317(2) 0.3093(2) 0.0825(11) Uani 1 1 d . . . . .
H42A H 0.9694 1.0947 0.2590 0.124 Uiso 1 1 calc R U . . .
H42B H 0.9990 1.1427 0.3473 0.124 Uiso 1 1 calc R U . . .
H42C H 0.9473 1.2005 0.2937 0.124 Uiso 1 1 calc R U . . .
C43 C 0.81466(9) 0.57876(18) 0.60365(13) 0.0375(5) Uani 1 1 d . . . . .
C44 C 0.80350(9) 0.46087(18) 0.59939(14) 0.0393(5) Uani 1 1 d . . . . .
C45 C 0.75769(10) 0.4195(2) 0.61972(18) 0.0542(6) Uani 1 1 d . . . . .
H45 H 0.7326 0.4658 0.6360 0.065 Uiso 1 1 calc R U . . .
C46 C 0.74848(11) 0.3093(2) 0.6163(2) 0.0645(8) Uani 1 1 d . . . . .
H46 H 0.7172 0.2821 0.6309 0.077 Uiso 1 1 calc R U . . .
C47 C 0.78379(11) 0.2398(2) 0.59217(18) 0.0558(7) Uani 1 1 d . . . . .
C48 C 0.82977(12) 0.2816(2) 0.57215(18) 0.0567(7) Uani 1 1 d . . . . .
H48 H 0.8546 0.2351 0.5553 0.068 Uiso 1 1 calc R U . . .
C49 C 0.84004(10) 0.3914(2) 0.57644(16) 0.0484(6) Uani 1 1 d . . . . .
H49 H 0.8719 0.4182 0.5637 0.058 Uiso 1 1 calc R U . . .
C50 C 0.77218(14) 0.1209(2) 0.5864(2) 0.0855(11) Uani 1 1 d . . . . .
H50A H 0.7985 0.0852 0.5607 0.128 Uiso 1 1 calc R U . . .
H50B H 0.7364 0.1089 0.5521 0.128 Uiso 1 1 calc R U . . .
H50C H 0.7742 0.0922 0.6425 0.128 Uiso 1 1 calc R U . . .
C51 C 0.70489(8) 0.54156(17) 0.42134(12) 0.0346(4) Uani 1 1 d . . . . .
C52 C 0.70460(9) 0.42374(17) 0.40247(13) 0.0362(5) Uani 1 1 d . . . . .
C53 C 0.66286(11) 0.3596(2) 0.41537(17) 0.0532(6) Uani 1 1 d . . . . .
H53 H 0.6344 0.3901 0.4359 0.064 Uiso 1 1 calc R U . . .
C54 C 0.66256(12) 0.2504(2) 0.3984(2) 0.0620(8) Uani 1 1 d . . . . .
H54 H 0.6338 0.2080 0.4076 0.074 Uiso 1 1 calc R U . . .
C55 C 0.70368(12) 0.2032(2) 0.36814(17) 0.0580(7) Uani 1 1 d . . . . .
C56 C 0.74469(13) 0.2674(2) 0.3556(2) 0.0647(8) Uani 1 1 d . . . . .
H56 H 0.7730 0.2368 0.3348 0.078 Uiso 1 1 calc R U . . .
C57 C 0.74572(10) 0.3765(2) 0.37256(16) 0.0513(6) Uani 1 1 d . . . . .
H57 H 0.7747 0.4185 0.3636 0.062 Uiso 1 1 calc R U . . .
C58 C 0.70378(15) 0.0835(2) 0.3506(2) 0.0860(11) Uani 1 1 d . . . . .
H58A H 0.6936 0.0713 0.2902 0.129 Uiso 1 1 calc R U . . .
H58B H 0.6783 0.0481 0.3781 0.129 Uiso 1 1 calc R U . . .
H58C H 0.7396 0.0549 0.3724 0.129 Uiso 1 1 calc R U . . .
N1A N 0.8558(14) 0.801(4) 0.744(2) 0.027(3) Uiso 0.126(8) 1 d D U P A 2
C1A C 0.8441(10) 0.839(3) 0.8165(19) 0.027(3) Uiso 0.126(8) 1 d D U P A 2
H1A H 0.8083 0.8565 0.8167 0.033 Uiso 0.126(8) 1 calc R U P A 2
C2A C 0.8825(10) 0.8513(19) 0.8893(14) 0.027(3) Uiso 0.126(8) 1 d D U P A 2
H2A H 0.8731 0.8753 0.9391 0.033 Uiso 0.126(8) 1 calc R U P A 2
C3A C 0.9346(9) 0.8283(18) 0.8878(15) 0.027(3) Uiso 0.126(8) 1 d D U P A 2
C4A C 0.9469(10) 0.784(2) 0.8174(16) 0.027(3) Uiso 0.126(8) 1 d D U P A 2
H4A H 0.9820 0.7593 0.8185 0.033 Uiso 0.126(8) 1 calc R U P A 2
C5A C 0.9074(13) 0.776(3) 0.7448(17) 0.027(3) Uiso 0.126(8) 1 d D U P A 2
H5A H 0.9165 0.7517 0.6947 0.033 Uiso 0.126(8) 1 calc R U P A 2
C6A C 0.9785(9) 0.8382(15) 0.9675(14) 0.036(5) Uiso 0.126(8) 1 d . . P A 2
H6A H 1.0130 0.8150 0.9632 0.043 Uiso 0.126(8) 1 calc R U P A 2
C7A C 0.9746(7) 0.8738(12) 1.0398(11) 0.025(5) Uiso 0.126(8) 1 d . . P A 2
H7A H 0.9395 0.8915 1.0447 0.030 Uiso 0.126(8) 1 calc R U P A 2
C8A C 1.0164(8) 0.8913(16) 1.1155(13) 0.029(5) Uiso 0.126(8) 1 d D . P A 2
C9A C 0.9996(8) 0.9077(16) 1.1898(14) 0.034(6) Uiso 0.126(8) 1 d D . P A 2
H9A H 0.9624 0.9103 1.1880 0.041 Uiso 0.126(8) 1 calc R U P A 2
C10A C 1.0347(10) 0.920(2) 1.2661(13) 0.030(6) Uiso 0.126(8) 1 d D . P A 2
H10A H 1.0222 0.9311 1.3159 0.036 Uiso 0.126(8) 1 calc R U P A 2
C11A C 1.0888(11) 0.917(6) 1.2674(19) 0.08(3) Uiso 0.126(8) 1 d D . P A 2
H11A H 1.1138 0.9236 1.3190 0.098 Uiso 0.126(8) 1 calc R U P A 2
C12A C 1.1067(10) 0.904(3) 1.1944(17) 0.055(10) Uiso 0.126(8) 1 d D . P A 2
H12A H 1.1439 0.9048 1.1958 0.066 Uiso 0.126(8) 1 calc R U P A 2
C13A C 1.0702(10) 0.8897(19) 1.1188(13) 0.038(6) Uiso 0.126(8) 1 d D . P A 2
H13A H 1.0827 0.8788 1.0690 0.046 Uiso 0.126(8) 1 calc R U P A 2

loop_
_atom_site_aniso_label
_atom_site_aniso_U_11
_atom_site_aniso_U_22
_atom_site_aniso_U_33
_atom_site_aniso_U_23
_atom_site_aniso_U_13
_atom_site_aniso_U_12
Zn1 0.03584(14) 0.03688(15) 0.03088(14) 0.00321(10) 0.00864(10) -0.00141(10)
Zn2 0.04028(16) 0.03626(15) 0.04716(17) -0.01396(11) 0.01735(12) -0.00628(11)
O1 0.0398(9) 0.0361(8) 0.0455(9) -0.0006(7) 0.0085(7) 0.0043(7)
O2 0.0466(9) 0.0509(10) 0.0450(9) -0.0137(8) 0.0140(7) 0.0063(8)
O3 0.0497(10) 0.0636(12) 0.0462(10) 0.0190(8) 0.0148(8) -0.0076(8)
O4 0.0495(10) 0.0486(10) 0.0579(10) -0.0128(8) 0.0215(8) -0.0184(8)
O5 0.0444(9) 0.0388(9) 0.0664(11) -0.0144(8) 0.0135(8) 0.0009(7)
O6 0.0472(9) 0.0424(9) 0.0538(10) -0.0007(7) 0.0175(8) -0.0045(7)
O7 0.0545(10) 0.0411(9) 0.0617(11) -0.0043(8) 0.0290(8) 0.0032(8)
O8 0.0410(8) 0.0357(8) 0.0436(9) -0.0007(7) 0.0097(7) -0.0062(7)
N1 0.0355(12) 0.036(2) 0.0337(14) -0.0015(12) 0.0097(9) -0.0060(11)
C1 0.0418(16) 0.056(3) 0.042(2) -0.0112(16) 0.0165(15) -0.0047(14)
C2 0.0311(16) 0.060(2) 0.048(2) -0.0092(17) 0.0085(13) -0.0013(14)
C3 0.042(2) 0.0428(16) 0.0349(16) -0.0032(12) 0.0108(13) -0.0071(14)
C4 0.0394(19) 0.0481(18) 0.0387(16) -0.0075(12) 0.0106(16) -0.0002(16)
C5 0.0339(19) 0.0431(19) 0.039(2) -0.0035(16) 0.0083(14) -0.0011(16)
C6 0.0462(19) 0.0532(18) 0.0398(17) -0.0061(13) 0.0089(14) -0.0030(13)
C7 0.0445(18) 0.0524(17) 0.0428(17) 0.0017(13) 0.0110(14) -0.0060(13)
C8 0.049(2) 0.0384(16) 0.0418(17) 0.0047(12) 0.0038(17) -0.0054(14)
C9 0.046(2) 0.086(3) 0.053(2) 0.0180(18) 0.0096(16) -0.012(2)
C10 0.047(2) 0.092(4) 0.061(3) 0.020(2) -0.0075(17) -0.018(3)
C11 0.068(4) 0.063(3) 0.043(3) 0.0055(15) -0.0113(16) -0.0076(18)
C12 0.087(3) 0.053(2) 0.048(2) -0.008(2) 0.004(2) 0.0166(18)
C13 0.057(2) 0.0421(18) 0.051(2) -0.0034(15) -0.0017(19) 0.0091(14)
N2 0.0418(11) 0.0336(10) 0.0468(11) -0.0047(8) 0.0169(9) 0.0000(8)
C14 0.0463(13) 0.0368(12) 0.0529(14) -0.0116(10) 0.0225(11) -0.0059(10)
C15 0.0587(15) 0.0380(13) 0.0486(14) -0.0035(10) 0.0246(12) -0.0011(11)
C16 0.0634(16) 0.0399(13) 0.0473(14) -0.0020(11) 0.0172(12) 0.0124(12)
C17 0.0387(14) 0.0662(19) 0.0698(18) -0.0008(14) 0.0158(13) 0.0089(12)
C18 0.0443(14) 0.0551(16) 0.0552(15) 0.0040(12) 0.0232(12) 0.0037(11)
C19 0.0575(17) 0.0583(17) 0.0694(18) -0.0019(14) 0.0268(14) 0.0032(13)
C20 0.0623(18) 0.0539(17) 0.0740(19) -0.0047(14) 0.0308(15) 0.0019(13)
C21 0.0571(16) 0.0469(15) 0.0551(15) -0.0059(12) 0.0107(13) 0.0082(12)
C22 0.0463(14) 0.0448(15) 0.081(2) -0.0036(13) 0.0104(14) -0.0005(11)
C23 0.072(2) 0.0638(19) 0.070(2) 0.0094(15) 0.0169(16) 0.0015(15)
C24 0.069(2) 0.086(2) 0.066(2) 0.0048(17) -0.0031(16) 0.0071(17)
C25 0.0462(17) 0.095(3) 0.096(3) -0.001(2) 0.0027(17) 0.0062(16)
C26 0.0601(19) 0.081(2) 0.076(2) 0.0003(17) 0.0274(16) 0.0101(16)
C27 0.0400(12) 0.0260(10) 0.0396(12) 0.0010(8) 0.0154(10) -0.0010(8)
C28 0.0382(11) 0.0314(11) 0.0415(12) -0.0014(9) 0.0122(9) 0.0015(9)
C29 0.0559(15) 0.0658(18) 0.0471(14) -0.0131(12) 0.0106(12) 0.0151(13)
C30 0.075(2) 0.074(2) 0.0625(18) -0.0207(15) 0.0285(16) 0.0139(16)
C31 0.0601(17) 0.0466(15) 0.085(2) 0.0044(14) 0.0387(16) 0.0124(13)
C32 0.0565(18) 0.104(3) 0.087(2) 0.006(2) 0.0143(16) 0.0297(18)
C33 0.0584(17) 0.096(2) 0.0594(18) -0.0112(16) 0.0129(14) 0.0233(16)
C34 0.086(2) 0.067(2) 0.137(3) 0.016(2) 0.067(2) 0.0298(18)
C35 0.0385(12) 0.0260(10) 0.0440(12) 0.0020(9) 0.0149(10) 0.0027(9)
C36 0.0395(11) 0.0291(11) 0.0369(11) 0.0007(8) 0.0133(9) -0.0014(9)
C37 0.0647(17) 0.084(2) 0.0452(15) -0.0006(14) 0.0120(12) -0.0318(16)
C38 0.0672(19) 0.082(2) 0.078(2) -0.0105(17) 0.0222(16) -0.0403(17)
C39 0.0661(17) 0.0305(12) 0.0688(17) 0.0001(11) 0.0402(14) -0.0038(11)
C40 0.092(2) 0.077(2) 0.0426(15) 0.0063(14) 0.0254(15) -0.0221(18)
C41 0.0666(17) 0.0714(19) 0.0410(14) -0.0025(13) 0.0098(12) -0.0240(14)
C42 0.112(3) 0.0425(16) 0.120(3) -0.0011(17) 0.085(2) -0.0116(16)
C43 0.0416(12) 0.0405(12) 0.0296(11) -0.0015(9) 0.0059(9) 0.0001(10)
C44 0.0441(12) 0.0356(12) 0.0368(11) -0.0024(9) 0.0056(9) -0.0003(9)
C45 0.0475(14) 0.0450(14) 0.0741(18) 0.0000(13) 0.0221(13) -0.0001(11)
C46 0.0517(16) 0.0496(16) 0.092(2) 0.0094(15) 0.0151(15) -0.0105(13)
C47 0.0634(18) 0.0384(14) 0.0560(16) 0.0053(11) -0.0082(13) -0.0026(12)
C48 0.0686(18) 0.0399(14) 0.0610(17) -0.0042(12) 0.0129(14) 0.0105(12)
C49 0.0530(15) 0.0424(14) 0.0519(14) -0.0015(11) 0.0159(11) 0.0027(11)
C50 0.089(2) 0.0391(16) 0.111(3) 0.0070(17) -0.017(2) -0.0102(15)
C51 0.0406(11) 0.0347(11) 0.0282(10) 0.0004(8) 0.0070(9) -0.0005(9)
C52 0.0415(12) 0.0319(11) 0.0343(11) 0.0001(9) 0.0061(9) 0.0001(9)
C53 0.0562(15) 0.0404(14) 0.0677(17) -0.0013(12) 0.0240(13) -0.0067(11)
C54 0.0682(19) 0.0399(15) 0.077(2) -0.0013(13) 0.0129(16) -0.0149(13)
C55 0.0752(19) 0.0333(14) 0.0569(16) -0.0027(11) -0.0047(14) 0.0048(13)
C56 0.0659(19) 0.0475(16) 0.082(2) -0.0136(14) 0.0184(16) 0.0147(13)
C57 0.0487(14) 0.0467(15) 0.0614(16) -0.0056(12) 0.0180(12) 0.0008(11)
C58 0.110(3) 0.0377(16) 0.097(2) -0.0162(16) -0.008(2) 0.0036(17)

loop_
_atom_type_symbol
_atom_type_description
_atom_type_scat_dispersion_real
_atom_type_scat_dispersion_imag
_atom_type_scat_source
C C 0.0033 0.0016 'International Tables Vol C Tables 4.2.6.8 and 6.1.1.4'
H H 0.0000 0.0000 'International Tables Vol C Tables 4.2.6.8 and 6.1.1.4'
N N 0.0061 0.0033 'International Tables Vol C Tables 4.2.6.8 and 6.1.1.4'
O O 0.0106 0.0060 'International Tables Vol C Tables 4.2.6.8 and 6.1.1.4'
Zn Zn 0.2839 1.4301 'International Tables Vol C Tables 4.2.6.8 and 6.1.1.4'

loop_
_geom_angle_atom_site_label_1
_geom_angle_atom_site_label_2
_geom_angle_atom_site_label_3
_geom_angle
O3 Zn1 O5 127.74(8)
O3 Zn1 O1 106.05(7)
O5 Zn1 O1 100.74(7)
O3 Zn1 N1 102.8(2)
O5 Zn1 N1 114.7(2)
O1 Zn1 N1 101.57(18)
O3 Zn1 N1A 105.0(15)
O5 Zn1 N1A 111.5(16)
O1 Zn1 N1A 103.1(10)
O2 Zn2 O8 143.28(7)
O2 Zn2 O4 103.73(7)
O8 Zn2 O4 102.37(7)
O2 Zn2 N2 99.02(7)
O8 Zn2 N2 103.06(7)
O4 Zn2 N2 96.78(7)
O2 Zn2 O7 92.89(6)
O8 Zn2 O7 58.15(6)
O4 Zn2 O7 160.36(7)
N2 Zn2 O7 90.78(7)
O2 Zn2 C51 119.04(7)
O8 Zn2 C51 29.67(6)
O4 Zn2 C51 132.03(7)
N2 Zn2 C51 96.93(7)
O7 Zn2 C51 28.51(6)
C27 O1 Zn1 125.35(14)
C27 O2 Zn2 143.18(15)
C35 O3 Zn1 129.05(15)
C35 O4 Zn2 140.24(16)
C43 O5 Zn1 105.88(14)
C51 O7 Zn2 79.91(13)
C51 O8 Zn2 100.35(13)
C5 N1 C1 117.2(4)
C5 N1 Zn1 120.3(4)
C1 N1 Zn1 122.5(4)
N1 C1 C2 123.0(3)
C1 C2 C3 119.9(3)
C4 C3 C2 116.9(3)
C4 C3 C6 118.6(3)
C2 C3 C6 124.5(3)
C5 C4 C3 120.1(3)
N1 C5 C4 123.0(3)
C7 C6 C3 127.8(3)
C6 C7 C8 125.4(3)
C9 C8 C13 117.9(3)
C9 C8 C7 119.7(3)
C13 C8 C7 122.4(4)
C10 C9 C8 120.4(4)
C11 C10 C9 121.4(4)
C10 C11 C12 119.0(4)
C11 C12 C13 120.2(4)
C8 C13 C12 121.1(3)
C18 N2 C14 116.9(2)
C18 N2 Zn2 121.35(16)
C14 N2 Zn2 121.49(16)
N2 C14 C15 123.6(2)
C14 C15 C16 120.3(2)
C15 C16 C17 116.5(2)
C15 C16 C19 117.4(2)
C17 C16 C19 126.2(3)
C18 C17 C16 120.2(2)
N2 C18 C17 122.6(2)
C20 C19 C16 126.0(3)
C19 C20 C21 124.4(3)
C22 C21 C26 117.5(3)
C22 C21 C20 124.4(3)
C26 C21 C20 118.1(3)
C21 C22 C23 121.2(3)
C24 C23 C22 120.1(3)
C25 C24 C23 119.0(3)
C24 C25 C26 120.7(3)
C25 C26 C21 121.5(3)
O2 C27 O1 125.47(19)
O2 C27 C28 116.89(19)
O1 C27 C28 117.64(19)
C29 C28 C33 117.9(2)
C29 C28 C27 122.3(2)
C33 C28 C27 119.8(2)
C28 C29 C30 120.7(3)
C31 C30 C29 122.7(3)
C30 C31 C32 117.0(2)
C30 C31 C34 122.5(3)
C32 C31 C34 120.4(3)
C33 C32 C31 121.1(3)
C32 C33 C28 120.4(3)
O4 C35 O3 124.9(2)
O4 C35 C36 118.3(2)
O3 C35 C36 116.74(19)
C41 C36 C37 117.8(2)
C41 C36 C35 121.4(2)
C37 C36 C35 120.9(2)
C36 C37 C38 120.4(3)
C39 C38 C37 121.1(3)
C40 C39 C38 117.6(2)
C40 C39 C42 120.5(3)
C38 C39 C42 121.9(3)
C39 C40 C41 122.2(3)
C36 C41 C40 120.9(2)
O6 C43 O5 122.1(2)
O6 C43 C44 121.0(2)
O5 C43 C44 116.9(2)
C45 C44 C49 118.9(2)
C45 C44 C43 121.2(2)
C49 C44 C43 119.8(2)
C44 C45 C46 120.2(2)
C47 C46 C45 121.5(3)
C46 C47 C48 118.1(2)
C46 C47 C50 120.6(3)
C48 C47 C50 121.3(3)
C47 C48 C49 121.2(2)
C44 C49 C48 120.0(2)
O7 C51 O8 121.5(2)
O7 C51 C52 121.0(2)
O8 C51 C52 117.53(19)
O7 C51 Zn2 71.59(13)
O8 C51 Zn2 49.99(10)
C52 C51 Zn2 167.08(15)
C57 C52 C53 118.3(2)
C57 C52 C51 121.3(2)
C53 C52 C51 120.4(2)
C52 C53 C54 120.6(2)
C55 C54 C53 121.2(3)
C56 C55 C54 117.7(2)
C56 C55 C58 121.0(3)
C54 C55 C58 121.2(3)
C55 C56 C57 121.8(3)
C52 C57 C56 120.4(2)
C1A N1A C5A 118(2)
C1A N1A Zn1 129(2)
C5A N1A Zn1 112(2)
N1A C1A C2A 122.6(19)
C3A C2A C1A 118.3(17)
C2A C3A C4A 120.2(18)
C2A C3A C6A 120.4(19)
C4A C3A C6A 119.0(19)
C3A C4A C5A 119.2(17)
N1A C5A C4A 121.0(19)
C7A C6A C3A 128(2)
C6A C7A C8A 129.6(19)
C13A C8A C9A 118.1(17)
C13A C8A C7A 125.1(19)
C9A C8A C7A 116.8(18)
C10A C9A C8A 122.8(16)
C9A C10A C11A 117.7(18)
C12A C11A C10A 121(2)
C11A C12A C13A 119.9(19)
C8A C13A C12A 120.6(16)

loop_
_geom_bond_atom_site_label_1
_geom_bond_atom_site_label_2
_geom_bond_distance
Zn1 O3 1.9375(16)
Zn1 O5 1.9452(17)
Zn1 O1 1.9812(15)
Zn1 N1 2.002(5)
Zn1 N1A 2.06(3)
Zn2 O2 1.9451(15)
Zn2 O8 1.9788(16)
Zn2 O4 1.9953(16)
Zn2 N2 2.065(2)
Zn2 O7 2.4494(17)
Zn2 C51 2.542(2)
O1 C27 1.256(3)
O2 C27 1.253(3)
O3 C35 1.253(3)
O4 C35 1.250(3)
O5 C43 1.285(3)
O6 C43 1.225(3)
O7 C51 1.232(2)
O8 C51 1.279(2)
N1 C5 1.341(4)
N1 C1 1.346(4)
C1 C2 1.366(4)
C2 C3 1.398(4)
C3 C4 1.383(4)
C3 C6 1.472(4)
C4 C5 1.374(4)
C6 C7 1.310(5)
C7 C8 1.464(4)
C8 C9 1.383(5)
C8 C13 1.383(5)
C9 C10 1.378(5)
C10 C11 1.364(6)
C11 C12 1.368(5)
C12 C13 1.385(5)
N2 C18 1.342(3)
N2 C14 1.343(3)
C14 C15 1.360(3)
C15 C16 1.372(4)
C16 C17 1.404(4)
C16 C19 1.479(4)
C17 C18 1.366(4)
C19 C20 1.285(4)
C20 C21 1.492(4)
C21 C22 1.377(4)
C21 C26 1.379(4)
C22 C23 1.378(4)
C23 C24 1.376(4)
C24 C25 1.366(4)
C25 C26 1.366(4)
C27 C28 1.488(3)
C28 C29 1.363(3)
C28 C33 1.384(4)
C29 C30 1.381(3)
C30 C31 1.343(4)
C31 C32 1.389(4)
C31 C34 1.514(4)
C32 C33 1.383(4)
C35 C36 1.489(3)
C36 C41 1.367(3)
C36 C37 1.371(3)
C37 C38 1.386(4)
C38 C39 1.379(4)
C39 C40 1.338(4)
C39 C42 1.514(3)
C40 C41 1.376(3)
C43 C44 1.496(3)
C44 C45 1.378(3)
C44 C49 1.380(3)
C45 C46 1.394(4)
C46 C47 1.365(4)
C47 C48 1.382(4)
C47 C50 1.510(4)
C48 C49 1.392(4)
C51 C52 1.500(3)
C52 C57 1.377(3)
C52 C53 1.381(3)
C53 C54 1.388(4)
C54 C55 1.380(4)
C55 C56 1.365(4)
C55 C58 1.519(4)
C56 C57 1.387(4)
N1A C1A 1.350(15)
N1A C5A 1.352(15)
C1A C2A 1.368(15)
C2A C3A 1.362(14)
C3A C4A 1.366(14)
C3A C6A 1.52(3)
C4A C5A 1.377(15)
C6A C7A 1.28(3)
C7A C8A 1.46(3)
C8A C13A 1.359(14)
C8A C9A 1.380(14)
C9A C10A 1.370(15)
C10A C11A 1.372(15)
C11A C12A 1.368(15)
C12A C13A 1.380(15)
